data_7712990
loop_
_publ_author_name
'Khrizanforova, Vera'
'Fayzullin, Robert R.'
'Bogomyakov, Artem'
'Morozov, Vladimir'
'Batulin, Ruslan Germanovich'
'Gerasimova, Tatiana'
'Islamov, Daut'
'Budnikova, Yulia H.'

_publ_section_title
;
 Cobalt(II) coordination to N4-acenaphthene-based ligand and its sodium
 complex
;
_journal_name_full 'Dalton Transactions'
_journal_paper_doi 10.1039/D3DT00347G
_journal_year 2023
_chemical_formula_moiety 'C34 H28 Co N4 O4'
_chemical_formula_sum 'C34 H28 Co N4 O4'
_chemical_formula_weight 615.53
_space_group_crystal_system triclinic
_space_group_IT_number 2
_space_group_name_Hall '-P 1'
_space_group_name_H-M_alt 'P -1'
_atom_sites_solution_hydrogens geom
_audit_creation_method SHELXL-2018/3
_audit_update_record
;
2022-07-18 deposited with the CCDC.	2023-05-09 downloaded from the CCDC.
;
_cell_angle_alpha 77.3928(10)
_cell_angle_beta 77.0413(10)
_cell_angle_gamma 88.9629(10)
_cell_formula_units_Z 4
_cell_length_a 10.3708(4)
_cell_length_b 15.4254(6)
_cell_length_c 21.0842(8)
_cell_measurement_reflns_used 39327
_cell_measurement_temperature 110(2)
_cell_measurement_theta_max 26.66
_cell_measurement_theta_min 2.18
_cell_volume 3206.1(2)
_computing_cell_refinement 'APEX4 v2021.10-0 (Bruker AXS)'
_computing_data_collection 'APEX4 v2021.10-0 (Bruker AXS)'
_computing_data_reduction 'APEX4 v2021.10-0 (Bruker AXS)'
_computing_molecular_graphics
;
WinGX (Farrugia, 2012); ORTEP-3 (Farrugia, 2012);
PLATON (Spek, 2009); Olex2 (Dolomanov et al., 2009)
;
_computing_publication_material
;
WinGX (Farrugia, 2012); ORTEP-3 (Farrugia, 2012);
PLATON (Spek, 2009); Olex2 (Dolomanov et al., 2009)
;
_computing_structure_refinement 'SHELXL-2018/3 (Sheldrick, 2015)'
_computing_structure_solution 'SHELXT-2018/2 (Sheldrick, 2015)'
_diffrn_ambient_temperature 110(2)
_diffrn_measured_fraction_theta_full 0.979
_diffrn_measured_fraction_theta_max 0.978
_diffrn_measurement_device_type 'Bruker D8 QUEST'
_diffrn_measurement_method '\f and \w scans'
_diffrn_radiation_probe x-ray
_diffrn_radiation_type MoK\a
_diffrn_radiation_wavelength 0.71073
_diffrn_reflns_av_unetI/netI 0.0356
_diffrn_reflns_Laue_measured_fraction_full 0.979
_diffrn_reflns_Laue_measured_fraction_max 0.978
_diffrn_reflns_limit_h_max 12
_diffrn_reflns_limit_h_min -12
_diffrn_reflns_limit_k_max 18
_diffrn_reflns_limit_k_min -17
_diffrn_reflns_limit_l_max 25
_diffrn_reflns_limit_l_min 0
_diffrn_reflns_number 15493
_diffrn_reflns_point_group_measured_fraction_full 0.979
_diffrn_reflns_point_group_measured_fraction_max 0.978
_diffrn_reflns_theta_full 25.242
_diffrn_reflns_theta_max 25.349
_diffrn_reflns_theta_min 1.862
_diffrn_source 'microfocus Mo X-ray tube'
_exptl_absorpt_coefficient_mu 0.577
_exptl_absorpt_correction_T_max 0.939547
_exptl_absorpt_correction_T_min 0.778490
_exptl_absorpt_correction_type multi-scan
_exptl_absorpt_process_details
;
TWINABS-2012/1

 Equivalent reflections defined according to point group -1
 Mean and maximum errors in direction cosine check function =   0.000   0.003

    18099 data (   2053 unique ) involve domain  1 only,  mean I/sigma  14.0
    17812 data (   1945 unique ) involve domain  2 only,  mean I/sigma   9.3
   175693 data (  13500 unique ) involve   2 domains,  mean I/sigma   8.1
      129 data (    110 unique ) involve   3 domains,  mean I/sigma   4.2

 Restraint esd for equal adjacent scale factors =  0.0050
 Maximum odd and even orders for spherical harmonics =   3   6

 Parameter refinement for twin component  1
 ------------------------------------------
 wR2(int) =  0.1060 (selected reflections only, before parameter refinement)
 wR2(int) =  0.0455 (selected reflections only, after parameter refinement)

 Parameter refinement for twin component  2
 ------------------------------------------
 wR2(int) =  0.1777 (selected reflections only, before parameter refinement)
 wR2(int) =  0.0528 (selected reflections only, after parameter refinement)

 ------------------------------------------
  211733 total and  17608 unique reflections assuming Friedel's law.
  210859 total and  17595 unique reflections after rejecting pathological cases
  205225 total and  17593 unique reflections left after |I-<I>|/su test
 g = 0.0166 gave best error model; g set to 0.0166 for further calculations

 Statistics for singles of twin component  1
 -------------------------------------------
 Scan 2-theta  R(int)  Incid. factors  Diffr. factors    K     Total I>2sig(I)
    1   17.5  0.0339   0.437 - 0.608   1.000 - 1.046   1.200    1835    1474
    2   23.4  0.0265   0.417 - 0.758   0.997 - 1.044   1.217    1149     967
    3   17.5  0.0219   0.284 - 0.514   0.997 - 1.046   1.177     628     535
    4   23.4  0.0273   0.407 - 0.644   1.003 - 1.045   1.267     723     601
    5   17.5  0.0239   0.340 - 0.491   0.997 - 1.047   1.143    1442    1244
    6   17.5  0.0250   0.413 - 0.720   1.002 - 1.046   1.208     601     491
    7   17.5  0.0262   0.455 - 0.641   1.000 - 1.044   1.211     726     575
    8   23.4  0.0261   0.385 - 0.505   0.997 - 1.047   1.146    1755    1499
    9   17.5  0.0260   0.389 - 0.556   1.004 - 1.047   1.229     809     649
   10   17.5  0.0261   0.407 - 0.552   0.997 - 1.048   1.176    2124    1774
   11   17.5  0.0217   0.335 - 0.543   0.998 - 1.047   1.197     599     483
   12   17.5  0.0284   0.415 - 0.819   1.000 - 1.049   1.239     677     561
   13   17.5  0.0315   0.430 - 0.581   1.001 - 1.047   1.209    1122     893
   14   17.5  0.0217   0.308 - 0.553   0.997 - 1.048   1.168     916     801
   15   17.5  0.0258   0.318 - 0.732   1.000 - 1.049   1.271    1161     980
   16   17.5  0.0233   0.411 - 0.687   0.997 - 1.044   1.252     886     747
   17    0.0  0.0414   0.269 - 0.397   1.002 - 1.047   1.209     805     602
   All scans  0.0268   0.269 - 0.819   0.997 - 1.049   1.207   17958   14876

 Statistics for singles of twin component  2
 -------------------------------------------
 Scan 2-theta  R(int)  Incid. factors  Diffr. factors    K     Total I>2sig(I)
    1   17.5  0.0347   0.135 - 0.180   1.125 - 1.196   1.200    1801    1419
    2   23.4  0.0462   0.382 - 0.518   1.124 - 1.194   1.217    1149     870
    3   17.5  0.0271   0.143 - 0.222   1.126 - 1.202   1.177     602     492
    4   23.4  0.0320   0.155 - 0.246   1.127 - 1.202   1.267     698     561
    5   17.5  0.0375   0.200 - 0.276   1.128 - 1.198   1.143    1432    1138
    6   17.5  0.0369   0.238 - 0.349   1.127 - 1.200   1.208     582     441
    7   17.5  0.0281   0.155 - 0.212   1.126 - 1.202   1.211     702     543
    8   23.4  0.0396   0.248 - 0.315   1.125 - 1.200   1.146    1728    1343
    9   17.5  0.0302   0.125 - 0.187   1.127 - 1.198   1.229     807     615
   10   17.5  0.0469   0.304 - 0.398   1.125 - 1.191   1.176    2105    1553
   11   17.5  0.0284   0.125 - 0.197   1.125 - 1.203   1.197     564     456
   12   17.5  0.0423   0.344 - 0.492   1.124 - 1.202   1.239     641     497
   13   17.5  0.0346   0.131 - 0.173   1.127 - 1.195   1.209    1101     856
   14   17.5  0.0334   0.181 - 0.291   1.129 - 1.201   1.168     887     724
   15   17.5  0.0371   0.168 - 0.450   1.128 - 1.195   1.271    1134     893
   16   17.5  0.0480   0.378 - 0.494   1.124 - 1.191   1.252     892     668
   17    0.0  0.0761   0.166 - 0.276   1.125 - 1.202   1.209     822     496
   All scans  0.0392   0.125 - 0.518   1.124 - 1.203   1.207   17647   13565

 Statistics for all composite reflections
 ----------------------------------------
 Scan 2-theta  R(int)  Incid. factors  Diffr. factors    K     Total I>2sig(I)
    1   17.5  0.0876   0.164 - 0.561   1.013 - 1.162   1.200   10597    7288
    2   23.4  0.0946   0.396 - 0.741   1.006 - 1.152   1.217    9884    6691
    3   17.5  0.0652   0.161 - 0.488   1.007 - 1.188   1.177   10251    7712
    4   23.4  0.0954   0.176 - 0.601   1.015 - 1.175   1.267    9372    6209
    5   17.5  0.0719   0.215 - 0.473   1.005 - 1.181   1.143   10644    7846
    6   17.5  0.0864   0.259 - 0.695   1.014 - 1.170   1.208   10749    7106
    7   17.5  0.0754   0.185 - 0.596   1.007 - 1.165   1.211    9817    7041
    8   23.4  0.0838   0.267 - 0.494   1.005 - 1.172   1.146    9630    6830
    9   17.5  0.0887   0.145 - 0.522   1.014 - 1.177   1.229    9645    6616
   10   17.5  0.0899   0.322 - 0.543   1.006 - 1.166   1.176   10670    7301
   11   17.5  0.0694   0.145 - 0.516   1.006 - 1.170   1.197   10067    7436
   12   17.5  0.0893   0.356 - 0.792   1.009 - 1.156   1.239   10600    7038
   13   17.5  0.0835   0.162 - 0.544   1.016 - 1.168   1.209    9577    6699
   14   17.5  0.0692   0.194 - 0.531   1.008 - 1.185   1.168   10278    7647
   15   17.5  0.0786   0.187 - 0.692   1.012 - 1.178   1.271   15437   11395
   16   17.5  0.0996   0.391 - 0.673   1.004 - 1.148   1.252    8719    5751
   17    0.0  0.1147   0.195 - 0.379   1.027 - 1.172   1.209    3683    2485
   All scans  0.0832   0.145 - 0.792   1.004 - 1.188   1.207  169620  119091

 Statistics for all single and composite reflections
 ---------------------------------------------------
 Scan 2-theta  R(int)  Incid. factors  Diffr. factors    K     Total I>2sig(I)
    1   17.5  0.0707   0.135 - 0.608   1.000 - 1.196   1.200   14233   10181
    2   23.4  0.0754   0.382 - 0.758   0.997 - 1.194   1.217   12182    8528
    3   17.5  0.0579   0.143 - 0.514   0.997 - 1.202   1.177   11481    8739
    4   23.4  0.0812   0.155 - 0.644   1.003 - 1.202   1.267   10793    7371
    5   17.5  0.0579   0.200 - 0.491   0.997 - 1.198   1.143   13518   10228
    6   17.5  0.0773   0.238 - 0.720   1.002 - 1.200   1.208   11932    8038
    7   17.5  0.0667   0.155 - 0.641   1.000 - 1.202   1.211   11245    8159
    8   23.4  0.0625   0.248 - 0.505   0.997 - 1.200   1.146   13113    9672
    9   17.5  0.0753   0.125 - 0.556   1.004 - 1.198   1.229   11261    7880
   10   17.5  0.0667   0.304 - 0.552   0.997 - 1.191   1.176   14899   10628
   11   17.5  0.0619   0.125 - 0.543   0.998 - 1.203   1.197   11230    8375
   12   17.5  0.0793   0.344 - 0.819   1.000 - 1.202   1.239   11918    8096
   13   17.5  0.0719   0.131 - 0.581   1.001 - 1.195   1.209   11800    8448
   14   17.5  0.0583   0.181 - 0.553   0.997 - 1.201   1.168   12081    9172
   15   17.5  0.0683   0.168 - 0.732   1.000 - 1.195   1.271   17732   13268
   16   17.5  0.0803   0.378 - 0.687   0.997 - 1.191   1.252   10497    7166
   17    0.0  0.0932   0.166 - 0.397   1.002 - 1.202   1.209    5310    3583
   All scans  0.0699   0.125 - 0.819   0.997 - 1.203   1.207  205225  147532

 HKLF 5 dataset constructed from all observed data
   31274 Corrected reflections written to file hkl
 Reflections merged according to point-group -1
 Single reflections that also occur in composites not omitted
 Minimum and maximum apparent transmission:  0.778490  0.939547
 Additional spherical absorption correction applied with mu*r =  0.0420
;
_exptl_crystal_colour orange
_exptl_crystal_density_diffrn 1.275
_exptl_crystal_description plank
_exptl_crystal_F_000 1276
_exptl_crystal_recrystallization_method 'liquid diffusion at r.t.: acetonitrile/diethyl ether'
_exptl_crystal_size_max 0.259
_exptl_crystal_size_mid 0.105
_exptl_crystal_size_min 0.067
_refine_diff_density_max 0.710
_refine_diff_density_min -0.930
_refine_diff_density_rms 0.073
_refine_ls_extinction_method none
_refine_ls_goodness_of_fit_ref 1.018
_refine_ls_hydrogen_treatment constr
_refine_ls_matrix_type full
_refine_ls_number_parameters 784
_refine_ls_number_reflns 15493
_refine_ls_number_restraints 0
_refine_ls_restrained_S_all 1.018
_refine_ls_R_factor_all 0.0650
_refine_ls_R_factor_gt 0.0528
_refine_ls_shift/su_max 0.000
_refine_ls_shift/su_mean 0.000
_refine_ls_structure_factor_coef Fsqd
_refine_ls_weighting_details 'w=1/[\s^2^(Fo^2^)+(0.0675P)^2^+4.9445P] where P=(Fo^2^+2Fc^2^)/3'
_refine_ls_weighting_scheme calc
_refine_ls_wR_factor_gt 0.1272
_refine_ls_wR_factor_ref 0.1345
_reflns_Friedel_coverage 0.000
_reflns_number_gt 13517
_reflns_number_total 15493
_reflns_threshold_expression 'I > 2\s(I)'
_cod_data_source_file d3dt00347g1.cif
_cod_data_source_block khriz010_sq
_cod_database_code 7712990
_shelx_shelxl_version_number 2018/3
_shelx_space_group_comment
;
The symmetry employed for this shelxl refinement is uniquely defined
by the following loop, which should always be used as a source of
symmetry information in preference to the above space-group names.
They are only intended as comments.
;
_shelx_estimated_absorpt_t_min 0.865
_shelx_estimated_absorpt_t_max 0.962

loop_
_space_group_symop_operation_xyz
'x, y, z'
'-x, -y, -z'

loop_
_atom_site_label
_atom_site_type_symbol
_atom_site_fract_x
_atom_site_fract_y
_atom_site_fract_z
_atom_site_U_iso_or_equiv
_atom_site_adp_type
_atom_site_occupancy
_atom_site_site_symmetry_order
_atom_site_calc_flag
_atom_site_refinement_flags_posn
_atom_site_refinement_flags_adp
_atom_site_refinement_flags_occupancy
_atom_site_disorder_assembly
_atom_site_disorder_group
Co1 Co 0.79189(5) 0.23203(3) 0.04296(3) 0.02277(14) Uani 1 1 d . . . . .
O1 O 0.9173(3) 0.14099(18) 0.07906(16) 0.0313(7) Uani 1 1 d . . . . .
O2 O 0.8067(3) 0.30024(18) 0.11306(15) 0.0291(7) Uani 1 1 d . . . . .
O3 O 0.9351(3) 0.31428(18) -0.02563(16) 0.0284(7) Uani 1 1 d . . . . .
O4 O 0.7751(3) 0.17289(17) -0.03229(15) 0.0276(7) Uani 1 1 d . . . . .
N1 N 0.6126(3) 0.3056(2) 0.02083(17) 0.0218(7) Uani 1 1 d . . . . .
N2 N 0.4208(3) 0.3344(2) -0.05834(18) 0.0262(8) Uani 1 1 d . . . . .
N3 N 0.6279(3) 0.1474(2) 0.10077(17) 0.0231(7) Uani 1 1 d . . . . .
N4 N 0.4017(3) 0.10273(19) -0.01698(17) 0.0231(7) Uani 1 1 d . . . . .
C11 C 1.0479(4) 0.0595(3) 0.1472(3) 0.0458(13) Uani 1 1 d . . . . .
H11A H 1.082231 0.063966 0.186099 0.069 Uiso 1 1 calc R U . . .
H11B H 1.121909 0.057091 0.109545 0.069 Uiso 1 1 calc R U . . .
H11C H 0.991886 0.005418 0.157919 0.069 Uiso 1 1 calc R U . . .
C12 C 0.9669(4) 0.1398(3) 0.1289(2) 0.0305(10) Uani 1 1 d . . . . .
C13 C 0.9499(4) 0.2039(3) 0.1673(2) 0.0323(10) Uani 1 1 d . . . . .
H13 H 0.993309 0.195627 0.203276 0.039 Uiso 1 1 calc R U . . .
C14 C 0.8736(4) 0.2797(3) 0.1572(2) 0.0296(10) Uani 1 1 d . . . . .
C15 C 0.8691(5) 0.3441(3) 0.2018(2) 0.0412(12) Uani 1 1 d . . . . .
H15A H 0.889148 0.404427 0.174434 0.062 Uiso 1 1 calc R U . . .
H15B H 0.934720 0.328310 0.229033 0.062 Uiso 1 1 calc R U . . .
H15C H 0.780595 0.341582 0.230963 0.062 Uiso 1 1 calc R U . . .
C21 C 1.0563(5) 0.4004(3) -0.1268(3) 0.0462(13) Uani 1 1 d . . . . .
H21A H 1.020719 0.457945 -0.120304 0.069 Uiso 1 1 calc R U . . .
H21B H 1.075380 0.399807 -0.174330 0.069 Uiso 1 1 calc R U . . .
H21C H 1.138049 0.391089 -0.110512 0.069 Uiso 1 1 calc R U . . .
C22 C 0.9557(4) 0.3270(3) -0.0883(2) 0.0328(10) Uani 1 1 d . . . . .
C23 C 0.8953(5) 0.2794(3) -0.1238(2) 0.0392(11) Uani 1 1 d . . . . .
H23 H 0.913389 0.298841 -0.170966 0.047 Uiso 1 1 calc R U . . .
C24 C 0.8095(4) 0.2047(3) -0.0945(2) 0.0335(10) Uani 1 1 d . . . . .
C25 C 0.7541(6) 0.1567(4) -0.1380(3) 0.0540(14) Uani 1 1 d . . . . .
H25A H 0.804145 0.103105 -0.142642 0.081 Uiso 1 1 calc R U . . .
H25B H 0.761226 0.195843 -0.182136 0.081 Uiso 1 1 calc R U . . .
H25C H 0.660846 0.140066 -0.117611 0.081 Uiso 1 1 calc R U . . .
C31 C 0.5111(4) 0.1665(2) 0.0840(2) 0.0207(8) Uani 1 1 d . . . . .
C32 C 0.3947(4) 0.1214(3) 0.1212(2) 0.0241(9) Uani 1 1 d . . . . .
H32 H 0.312530 0.137993 0.110060 0.029 Uiso 1 1 calc R U . . .
C33 C 0.3993(4) 0.0526(3) 0.1741(2) 0.0306(10) Uani 1 1 d . . . . .
H33 H 0.320531 0.020957 0.200029 0.037 Uiso 1 1 calc R U . . .
C34 C 0.5210(4) 0.0299(3) 0.1894(2) 0.0316(10) Uani 1 1 d . . . . .
H34 H 0.527531 -0.018807 0.224801 0.038 Uiso 1 1 calc R U . . .
C35 C 0.6314(4) 0.0797(3) 0.1519(2) 0.0263(9) Uani 1 1 d . . . . .
H35 H 0.714228 0.065236 0.162876 0.032 Uiso 1 1 calc R U . . .
C41 C 0.3437(4) 0.1820(2) -0.0203(2) 0.0208(8) Uani 1 1 d . . . . .
C42 C 0.2172(4) 0.1954(3) -0.0308(2) 0.0261(9) Uani 1 1 d . . . . .
H42 H 0.179589 0.252302 -0.032993 0.031 Uiso 1 1 calc R U . . .
C43 C 0.1464(4) 0.1242(3) -0.0381(2) 0.0294(10) Uani 1 1 d . . . . .
H43 H 0.059462 0.131535 -0.045565 0.035 Uiso 1 1 calc R U . . .
C44 C 0.2039(4) 0.0430(3) -0.0344(2) 0.0264(9) Uani 1 1 d . . . . .
H44 H 0.157356 -0.006961 -0.039013 0.032 Uiso 1 1 calc R U . . .
C45 C 0.3321(4) 0.0351(3) -0.0237(2) 0.0268(9) Uani 1 1 d . . . . .
H45 H 0.371485 -0.021251 -0.021178 0.032 Uiso 1 1 calc R U . . .
C101 C 0.6071(4) 0.3822(2) -0.0214(2) 0.0209(8) Uani 1 1 d . . . . .
C102 C 0.5075(4) 0.3970(2) -0.0593(2) 0.0254(9) Uani 1 1 d . . . . .
C103 C 0.5259(4) 0.4883(2) -0.1002(2) 0.0258(9) Uani 1 1 d . . . . .
C104 C 0.4604(4) 0.5404(3) -0.1437(2) 0.0313(10) Uani 1 1 d . . . . .
H104 H 0.384876 0.517884 -0.154107 0.038 Uiso 1 1 calc R U . . .
C105 C 0.5082(5) 0.6279(3) -0.1723(2) 0.0351(11) Uani 1 1 d . . . . .
H105 H 0.463578 0.664546 -0.202380 0.042 Uiso 1 1 calc R U . . .
C106 C 0.6174(4) 0.6627(3) -0.1585(2) 0.0326(10) Uani 1 1 d . . . . .
H106 H 0.647355 0.721862 -0.179995 0.039 Uiso 1 1 calc R U . . .
C107 C 0.6863(4) 0.6115(3) -0.1125(2) 0.0292(10) Uani 1 1 d . . . . .
C108 C 0.7944(4) 0.6371(3) -0.0893(3) 0.0349(11) Uani 1 1 d . . . . .
H108 H 0.833007 0.695206 -0.106625 0.042 Uiso 1 1 calc R U . . .
C109 C 0.8438(4) 0.5799(3) -0.0428(3) 0.0358(11) Uani 1 1 d . . . . .
H109 H 0.915467 0.599863 -0.027898 0.043 Uiso 1 1 calc R U . . .
C110 C 0.7933(4) 0.4912(3) -0.0152(2) 0.0289(10) Uani 1 1 d . . . . .
H110 H 0.829541 0.452692 0.017597 0.035 Uiso 1 1 calc R U . . .
C111 C 0.6904(4) 0.4635(2) -0.0377(2) 0.0246(9) Uani 1 1 d . . . . .
C112 C 0.6376(4) 0.5241(2) -0.0851(2) 0.0259(9) Uani 1 1 d . . . . .
C113 C 0.5160(4) 0.2440(2) 0.0270(2) 0.0210(8) Uani 1 1 d . . . . .
C114 C 0.4278(4) 0.2557(2) -0.0151(2) 0.0225(9) Uani 1 1 d . . . . .
Co2 Co 0.83237(5) 0.26194(3) 0.44866(3) 0.02189(14) Uani 1 1 d . . . . .
O5 O 0.9855(3) 0.18840(17) 0.41190(15) 0.0273(6) Uani 1 1 d . . . . .
O6 O 0.9148(3) 0.37032(17) 0.37751(15) 0.0285(7) Uani 1 1 d . . . . .
O7 O 0.9169(3) 0.30392(18) 0.51648(16) 0.0293(7) Uani 1 1 d . . . . .
O8 O 0.7487(3) 0.15902(17) 0.52429(15) 0.0247(6) Uani 1 1 d . . . . .
N5 N 0.6301(3) 0.3216(2) 0.47531(17) 0.0219(7) Uani 1 1 d . . . . .
N6 N 0.3693(3) 0.2999(2) 0.55698(18) 0.0232(7) Uani 1 1 d . . . . .
N7 N 0.7136(3) 0.21120(19) 0.39291(16) 0.0212(7) Uani 1 1 d . . . . .
N8 N 0.3879(3) 0.0936(2) 0.51729(18) 0.0248(8) Uani 1 1 d . . . . .
C51 C 1.1694(4) 0.1430(3) 0.3409(3) 0.0392(11) Uani 1 1 d . . . . .
H51A H 1.239621 0.169732 0.302382 0.059 Uiso 1 1 calc R U . . .
H51B H 1.119277 0.098023 0.329028 0.059 Uiso 1 1 calc R U . . .
H51C H 1.208783 0.114927 0.378167 0.059 Uiso 1 1 calc R U . . .
C52 C 1.0781(4) 0.2137(3) 0.3611(2) 0.0280(9) Uani 1 1 d . . . . .
C53 C 1.1018(4) 0.3008(3) 0.3234(2) 0.0300(10) Uani 1 1 d . . . . .
H53 H 1.178249 0.311892 0.287861 0.036 Uiso 1 1 calc R U . . .
C54 C 1.0216(4) 0.3734(3) 0.3338(2) 0.0286(9) Uani 1 1 d . . . . .
C55 C 1.0646(5) 0.4633(3) 0.2895(2) 0.0380(11) Uani 1 1 d . . . . .
H55A H 1.108667 0.497832 0.312873 0.057 Uiso 1 1 calc R U . . .
H55B H 0.986874 0.494684 0.278269 0.057 Uiso 1 1 calc R U . . .
H55C H 1.126094 0.455998 0.248472 0.057 Uiso 1 1 calc R U . . .
C61 C 0.9508(6) 0.3312(4) 0.6171(3) 0.0605(17) Uani 1 1 d . . . . .
H61A H 0.922554 0.305544 0.665039 0.091 Uiso 1 1 calc R U . . .
H61B H 0.924801 0.393237 0.607843 0.091 Uiso 1 1 calc R U . . .
H61C H 1.047193 0.328438 0.603051 0.091 Uiso 1 1 calc R U . . .
C62 C 0.8855(5) 0.2789(3) 0.5790(3) 0.0391(11) Uani 1 1 d . . . . .
C63 C 0.7962(6) 0.2086(4) 0.6146(3) 0.0547(15) Uani 1 1 d . . . . .
H63 H 0.777173 0.197844 0.661893 0.066 Uiso 1 1 calc R U . . .
C64 C 0.7335(4) 0.1535(3) 0.5859(2) 0.0339(10) Uani 1 1 d . . . . .
C65 C 0.6371(6) 0.0810(3) 0.6307(3) 0.0550(15) Uani 1 1 d . . . . .
H65A H 0.673195 0.052181 0.668903 0.083 Uiso 1 1 calc R U . . .
H65B H 0.623552 0.036879 0.605462 0.083 Uiso 1 1 calc R U . . .
H65C H 0.552396 0.107077 0.646540 0.083 Uiso 1 1 calc R U . . .
C71 C 0.5818(4) 0.2200(2) 0.4124(2) 0.0209(8) Uani 1 1 d . . . . .
C72 C 0.4949(4) 0.1958(2) 0.3771(2) 0.0249(9) Uani 1 1 d . . . . .
H72 H 0.402884 0.205543 0.389855 0.030 Uiso 1 1 calc R U . . .
C73 C 0.5431(4) 0.1578(3) 0.3237(2) 0.0307(10) Uani 1 1 d . . . . .
H73 H 0.484666 0.140121 0.299661 0.037 Uiso 1 1 calc R U . . .
C74 C 0.6775(4) 0.1455(3) 0.3053(2) 0.0320(10) Uani 1 1 d . . . . .
H74 H 0.713034 0.118247 0.269100 0.038 Uiso 1 1 calc R U . . .
C75 C 0.7587(4) 0.1738(3) 0.3408(2) 0.0285(9) Uani 1 1 d . . . . .
H75 H 0.851300 0.166405 0.327743 0.034 Uiso 1 1 calc R U . . .
C81 C 0.3259(4) 0.1705(2) 0.5179(2) 0.0208(8) Uani 1 1 d . . . . .
C82 C 0.1911(4) 0.1791(3) 0.5241(2) 0.0271(9) Uani 1 1 d . . . . .
H82 H 0.151948 0.235290 0.523876 0.033 Uiso 1 1 calc R U . . .
C83 C 0.1140(4) 0.1032(3) 0.5306(2) 0.0318(10) Uani 1 1 d . . . . .
H83 H 0.020925 0.106508 0.535012 0.038 Uiso 1 1 calc R U . . .
C84 C 0.1760(4) 0.0229(3) 0.5305(2) 0.0293(10) Uani 1 1 d . . . . .
H84 H 0.126091 -0.030145 0.535319 0.035 Uiso 1 1 calc R U . . .
C85 C 0.3120(4) 0.0214(3) 0.5232(2) 0.0266(9) Uani 1 1 d . . . . .
H85 H 0.353881 -0.033767 0.522383 0.032 Uiso 1 1 calc R U . . .
C201 C 0.5877(4) 0.3716(2) 0.5186(2) 0.0230(9) Uani 1 1 d . . . . .
C202 C 0.4546(4) 0.3625(2) 0.5576(2) 0.0247(9) Uani 1 1 d . . . . .
C203 C 0.4366(4) 0.4284(3) 0.5993(2) 0.0261(9) Uani 1 1 d . . . . .
C204 C 0.3333(4) 0.4526(3) 0.6439(2) 0.0329(10) Uani 1 1 d . . . . .
H204 H 0.248614 0.423876 0.653895 0.039 Uiso 1 1 calc R U . . .
C205 C 0.3562(5) 0.5225(3) 0.6753(2) 0.0393(11) Uani 1 1 d . . . . .
H205 H 0.284978 0.540423 0.706251 0.047 Uiso 1 1 calc R U . . .
C206 C 0.4770(5) 0.5642(3) 0.6621(2) 0.0361(11) Uani 1 1 d . . . . .
H206 H 0.489097 0.608832 0.685140 0.043 Uiso 1 1 calc R U . . .
C207 C 0.5845(4) 0.5420(3) 0.6147(2) 0.0325(10) Uani 1 1 d . . . . .
C208 C 0.7139(4) 0.5822(3) 0.5919(2) 0.0344(11) Uani 1 1 d . . . . .
H208 H 0.736754 0.628938 0.610549 0.041 Uiso 1 1 calc R U . . .
C209 C 0.8064(4) 0.5542(3) 0.5433(3) 0.0359(12) Uani 1 1 d . . . . .
H209 H 0.891510 0.582908 0.528886 0.043 Uiso 1 1 calc R U . . .
C210 C 0.7792(4) 0.4838(3) 0.5138(2) 0.0304(10) Uani 1 1 d . . . . .
H210 H 0.844239 0.465685 0.480113 0.036 Uiso 1 1 calc R U . . .
C211 C 0.6561(4) 0.4432(3) 0.5358(2) 0.0260(9) Uani 1 1 d . . . . .
C212 C 0.5609(4) 0.4733(2) 0.5846(2) 0.0251(9) Uani 1 1 d . . . . .
C213 C 0.5390(4) 0.2629(2) 0.4696(2) 0.0220(9) Uani 1 1 d . . . . .
C214 C 0.4140(4) 0.2487(2) 0.5125(2) 0.0220(9) Uani 1 1 d . . . . .

loop_
_atom_site_aniso_label
_atom_site_aniso_U_11
_atom_site_aniso_U_22
_atom_site_aniso_U_33
_atom_site_aniso_U_23
_atom_site_aniso_U_13
_atom_site_aniso_U_12
Co1 0.0198(3) 0.0203(3) 0.0313(3) -0.0087(2) -0.0090(2) 0.0001(2)
O1 0.0225(15) 0.0279(15) 0.048(2) -0.0125(14) -0.0124(14) 0.0037(12)
O2 0.0307(16) 0.0273(15) 0.0348(18) -0.0099(13) -0.0154(14) 0.0006(12)
O3 0.0216(15) 0.0247(14) 0.0406(19) -0.0090(13) -0.0086(13) 0.0000(12)
O4 0.0272(15) 0.0231(15) 0.0365(19) -0.0145(13) -0.0078(13) 0.0005(12)
N1 0.0194(17) 0.0185(16) 0.030(2) -0.0111(14) -0.0053(14) 0.0010(13)
N2 0.0269(18) 0.0201(17) 0.036(2) -0.0103(15) -0.0131(16) 0.0006(14)
N3 0.0212(17) 0.0230(17) 0.029(2) -0.0111(15) -0.0078(14) 0.0015(13)
N4 0.0218(17) 0.0173(16) 0.033(2) -0.0079(15) -0.0099(15) 0.0010(13)
C11 0.026(2) 0.037(3) 0.067(4) 0.004(2) -0.011(2) 0.004(2)
C12 0.0125(19) 0.030(2) 0.043(3) 0.002(2) -0.0027(18) -0.0041(16)
C13 0.024(2) 0.039(2) 0.034(3) -0.001(2) -0.0120(19) -0.0051(19)
C14 0.031(2) 0.030(2) 0.027(2) -0.0040(19) -0.0058(19) -0.0136(18)
C15 0.062(3) 0.033(2) 0.037(3) -0.012(2) -0.023(2) -0.007(2)
C21 0.048(3) 0.032(3) 0.050(3) 0.001(2) -0.003(2) -0.002(2)
C22 0.032(2) 0.024(2) 0.040(3) -0.004(2) -0.008(2) 0.0063(18)
C23 0.051(3) 0.032(2) 0.033(3) -0.004(2) -0.011(2) 0.004(2)
C24 0.036(3) 0.032(2) 0.037(3) -0.012(2) -0.014(2) 0.0099(19)
C25 0.069(4) 0.054(3) 0.051(4) -0.024(3) -0.027(3) 0.003(3)
C31 0.023(2) 0.0171(18) 0.026(2) -0.0112(16) -0.0074(17) 0.0012(15)
C32 0.0185(19) 0.026(2) 0.029(2) -0.0092(18) -0.0061(17) -0.0001(16)
C33 0.029(2) 0.032(2) 0.029(2) -0.009(2) -0.0025(19) -0.0067(18)
C34 0.037(2) 0.034(2) 0.024(2) -0.0045(19) -0.008(2) -0.0027(19)
C35 0.031(2) 0.029(2) 0.023(2) -0.0074(18) -0.0113(18) -0.0006(18)
C41 0.022(2) 0.0193(19) 0.028(2) -0.0086(17) -0.0151(17) -0.0020(15)
C42 0.025(2) 0.020(2) 0.035(3) -0.0060(18) -0.0097(19) 0.0016(16)
C43 0.020(2) 0.032(2) 0.041(3) -0.013(2) -0.0139(19) 0.0013(17)
C44 0.028(2) 0.021(2) 0.034(2) -0.0103(18) -0.0101(19) -0.0038(17)
C45 0.027(2) 0.020(2) 0.036(3) -0.0100(18) -0.0093(19) 0.0030(17)
C101 0.0188(19) 0.0184(19) 0.026(2) -0.0104(17) -0.0019(16) 0.0002(15)
C102 0.023(2) 0.019(2) 0.034(2) -0.0058(18) -0.0064(18) -0.0015(16)
C103 0.029(2) 0.020(2) 0.030(2) -0.0074(18) -0.0073(18) -0.0019(17)
C104 0.037(2) 0.023(2) 0.035(3) -0.0077(19) -0.010(2) 0.0019(18)
C105 0.048(3) 0.023(2) 0.033(3) -0.0074(19) -0.007(2) 0.009(2)
C106 0.042(3) 0.017(2) 0.033(3) -0.0088(18) 0.005(2) -0.0014(18)
C107 0.026(2) 0.021(2) 0.038(3) -0.0110(19) 0.0047(19) 0.0003(17)
C108 0.025(2) 0.017(2) 0.059(3) -0.013(2) 0.003(2) -0.0048(17)
C109 0.019(2) 0.029(2) 0.064(3) -0.023(2) -0.007(2) -0.0025(18)
C110 0.021(2) 0.022(2) 0.047(3) -0.014(2) -0.0072(19) -0.0011(17)
C111 0.024(2) 0.0190(19) 0.033(2) -0.0101(18) -0.0050(18) -0.0005(16)
C112 0.026(2) 0.020(2) 0.032(2) -0.0111(18) -0.0009(18) 0.0002(16)
C113 0.020(2) 0.0163(18) 0.030(2) -0.0110(17) -0.0069(17) 0.0012(15)
C114 0.0189(19) 0.0156(18) 0.035(2) -0.0081(17) -0.0070(17) 0.0039(15)
Co2 0.0157(3) 0.0199(3) 0.0317(3) -0.0100(2) -0.0044(2) -0.0014(2)
O5 0.0162(14) 0.0280(15) 0.0385(18) -0.0117(13) -0.0032(13) 0.0012(11)
O6 0.0255(15) 0.0239(14) 0.0366(18) -0.0087(13) -0.0056(13) -0.0039(12)
O7 0.0222(15) 0.0286(15) 0.043(2) -0.0171(15) -0.0114(14) 0.0035(12)
O8 0.0228(15) 0.0231(14) 0.0298(17) -0.0088(13) -0.0065(12) -0.0008(11)
N5 0.0169(16) 0.0176(16) 0.035(2) -0.0103(15) -0.0089(15) -0.0007(13)
N6 0.0211(17) 0.0184(16) 0.032(2) -0.0102(15) -0.0062(15) 0.0020(13)
N7 0.0198(17) 0.0178(16) 0.0264(19) -0.0078(14) -0.0031(14) -0.0005(13)
N8 0.0214(17) 0.0209(17) 0.035(2) -0.0099(15) -0.0083(15) -0.0002(13)
C51 0.025(2) 0.051(3) 0.048(3) -0.026(2) -0.007(2) 0.006(2)
C52 0.017(2) 0.037(2) 0.037(3) -0.019(2) -0.0098(18) -0.0001(17)
C53 0.019(2) 0.040(2) 0.032(3) -0.014(2) -0.0022(18) -0.0069(18)
C54 0.023(2) 0.035(2) 0.031(2) -0.0122(19) -0.0073(19) -0.0096(18)
C55 0.039(3) 0.036(2) 0.037(3) -0.004(2) -0.008(2) -0.011(2)
C61 0.085(4) 0.051(3) 0.064(4) -0.026(3) -0.042(3) -0.006(3)
C62 0.046(3) 0.034(3) 0.048(3) -0.019(2) -0.021(2) 0.007(2)
C63 0.079(4) 0.055(3) 0.032(3) -0.013(3) -0.013(3) -0.023(3)
C64 0.039(3) 0.029(2) 0.034(3) -0.008(2) -0.009(2) 0.0013(19)
C65 0.074(4) 0.051(3) 0.037(3) -0.007(3) -0.007(3) -0.019(3)
C71 0.0182(19) 0.0148(18) 0.031(2) -0.0078(16) -0.0047(17) -0.0010(15)
C72 0.020(2) 0.023(2) 0.033(2) -0.0106(18) -0.0055(18) -0.0019(16)
C73 0.030(2) 0.036(2) 0.030(2) -0.014(2) -0.0089(19) -0.0061(19)
C74 0.030(2) 0.039(2) 0.030(2) -0.017(2) -0.0026(19) -0.0045(19)
C75 0.019(2) 0.033(2) 0.033(2) -0.014(2) 0.0010(18) -0.0018(17)
C81 0.0184(19) 0.0192(19) 0.026(2) -0.0084(17) -0.0035(16) -0.0007(15)
C82 0.022(2) 0.022(2) 0.040(3) -0.0130(19) -0.0055(19) 0.0003(16)
C83 0.020(2) 0.034(2) 0.043(3) -0.011(2) -0.0083(19) -0.0024(18)
C84 0.026(2) 0.023(2) 0.041(3) -0.0101(19) -0.0095(19) -0.0070(17)
C85 0.027(2) 0.0181(19) 0.036(3) -0.0083(18) -0.0075(19) -0.0029(16)
C201 0.022(2) 0.0183(19) 0.034(2) -0.0118(18) -0.0111(18) 0.0013(16)
C202 0.023(2) 0.0190(19) 0.034(2) -0.0091(18) -0.0082(18) 0.0026(16)
C203 0.028(2) 0.022(2) 0.033(2) -0.0137(18) -0.0083(18) 0.0005(17)
C204 0.034(2) 0.029(2) 0.039(3) -0.016(2) -0.007(2) 0.0051(19)
C205 0.047(3) 0.028(2) 0.045(3) -0.016(2) -0.007(2) 0.005(2)
C206 0.053(3) 0.024(2) 0.040(3) -0.018(2) -0.019(2) 0.008(2)
C207 0.045(3) 0.021(2) 0.042(3) -0.016(2) -0.023(2) 0.0060(19)
C208 0.044(3) 0.019(2) 0.053(3) -0.016(2) -0.030(2) 0.0033(19)
C209 0.034(3) 0.020(2) 0.062(4) -0.010(2) -0.026(2) -0.0019(19)
C210 0.023(2) 0.025(2) 0.051(3) -0.017(2) -0.017(2) 0.0034(17)
C211 0.028(2) 0.0178(19) 0.037(3) -0.0117(18) -0.0122(19) 0.0022(17)
C212 0.028(2) 0.0186(19) 0.033(2) -0.0080(17) -0.0142(18) 0.0015(16)
C213 0.0182(19) 0.0177(19) 0.032(2) -0.0063(17) -0.0091(17) 0.0010(15)
C214 0.0180(19) 0.0186(19) 0.033(2) -0.0099(17) -0.0094(17) 0.0005(15)

loop_
_atom_type_symbol
_atom_type_description
_atom_type_scat_dispersion_real
_atom_type_scat_dispersion_imag
_atom_type_scat_source
C C 0.0033 0.0016 'International Tables Vol C Tables 4.2.6.8 and 6.1.1.4'
H H 0.0000 0.0000 'International Tables Vol C Tables 4.2.6.8 and 6.1.1.4'
N N 0.0061 0.0033 'International Tables Vol C Tables 4.2.6.8 and 6.1.1.4'
O O 0.0106 0.0060 'International Tables Vol C Tables 4.2.6.8 and 6.1.1.4'
Co Co 0.3494 0.9721 'International Tables Vol C Tables 4.2.6.8 and 6.1.1.4'

loop_
_geom_angle_atom_site_label_1
_geom_angle_atom_site_label_2
_geom_angle_atom_site_label_3
_geom_angle
_geom_angle_site_symmetry_1
_geom_angle_site_symmetry_3
_geom_angle_publ_flag
O2 Co1 O4 175.45(12) . . ?
O2 Co1 O1 89.34(11) . . ?
O4 Co1 O1 94.53(12) . . ?
O2 Co1 O3 90.32(12) . . ?
O4 Co1 O3 86.88(11) . . ?
O1 Co1 O3 96.51(11) . . ?
O2 Co1 N3 97.10(12) . . ?
O4 Co1 N3 85.33(12) . . ?
O1 Co1 N3 89.51(12) . . ?
O3 Co1 N3 170.51(12) . . ?
O2 Co1 N1 92.37(11) . . ?
O4 Co1 N1 84.53(11) . . ?
O1 Co1 N1 164.66(12) . . ?
O3 Co1 N1 98.72(11) . . ?
N3 Co1 N1 75.16(12) . . ?
C12 O1 Co1 127.0(3) . . ?
C14 O2 Co1 126.8(3) . . ?
C22 O3 Co1 126.8(3) . . ?
C24 O4 Co1 127.8(3) . . ?
C101 N1 C113 115.9(3) . . ?
C101 N1 Co1 128.6(3) . . ?
C113 N1 Co1 107.5(2) . . ?
C102 N2 C114 115.0(3) . . ?
C35 N3 C31 118.4(3) . . ?
C35 N3 Co1 125.8(3) . . ?
C31 N3 Co1 115.8(3) . . ?
C45 N4 C41 117.5(3) . . ?
C12 C11 H11A 109.5 . . ?
C12 C11 H11B 109.5 . . ?
H11A C11 H11B 109.5 . . ?
C12 C11 H11C 109.5 . . ?
H11A C11 H11C 109.5 . . ?
H11B C11 H11C 109.5 . . ?
O1 C12 C13 125.5(4) . . ?
O1 C12 C11 115.0(4) . . ?
C13 C12 C11 119.5(4) . . ?
C12 C13 C14 125.2(4) . . ?
C12 C13 H13 117.4 . . ?
C14 C13 H13 117.4 . . ?
O2 C14 C13 126.1(4) . . ?
O2 C14 C15 115.3(4) . . ?
C13 C14 C15 118.6(4) . . ?
C14 C15 H15A 109.5 . . ?
C14 C15 H15B 109.5 . . ?
H15A C15 H15B 109.5 . . ?
C14 C15 H15C 109.5 . . ?
H15A C15 H15C 109.5 . . ?
H15B C15 H15C 109.5 . . ?
C22 C21 H21A 109.5 . . ?
C22 C21 H21B 109.5 . . ?
H21A C21 H21B 109.5 . . ?
C22 C21 H21C 109.5 . . ?
H21A C21 H21C 109.5 . . ?
H21B C21 H21C 109.5 . . ?
O3 C22 C23 125.9(4) . . ?
O3 C22 C21 115.2(4) . . ?
C23 C22 C21 118.9(4) . . ?
C22 C23 C24 124.6(5) . . ?
C22 C23 H23 117.7 . . ?
C24 C23 H23 117.7 . . ?
O4 C24 C23 124.2(4) . . ?
O4 C24 C25 116.0(4) . . ?
C23 C24 C25 119.8(5) . . ?
C24 C25 H25A 109.5 . . ?
C24 C25 H25B 109.5 . . ?
H25A C25 H25B 109.5 . . ?
C24 C25 H25C 109.5 . . ?
H25A C25 H25C 109.5 . . ?
H25B C25 H25C 109.5 . . ?
N3 C31 C32 121.5(4) . . ?
N3 C31 C113 114.8(3) . . ?
C32 C31 C113 123.5(3) . . ?
C33 C32 C31 119.4(4) . . ?
C33 C32 H32 120.3 . . ?
C31 C32 H32 120.3 . . ?
C32 C33 C34 119.1(4) . . ?
C32 C33 H33 120.5 . . ?
C34 C33 H33 120.5 . . ?
C35 C34 C33 118.2(4) . . ?
C35 C34 H34 120.9 . . ?
C33 C34 H34 120.9 . . ?
N3 C35 C34 123.2(4) . . ?
N3 C35 H35 118.4 . . ?
C34 C35 H35 118.4 . . ?
N4 C41 C42 123.0(3) . . ?
N4 C41 C114 115.1(3) . . ?
C42 C41 C114 121.8(3) . . ?
C41 C42 C43 118.7(4) . . ?
C41 C42 H42 120.7 . . ?
C43 C42 H42 120.7 . . ?
C44 C43 C42 119.0(4) . . ?
C44 C43 H43 120.5 . . ?
C42 C43 H43 120.5 . . ?
C43 C44 C45 118.7(3) . . ?
C43 C44 H44 120.6 . . ?
C45 C44 H44 120.6 . . ?
N4 C45 C44 123.2(4) . . ?
N4 C45 H45 118.4 . . ?
C44 C45 H45 118.4 . . ?
N1 C101 C102 121.3(3) . . ?
N1 C101 C111 130.2(4) . . ?
C102 C101 C111 108.4(3) . . ?
N2 C102 C101 123.0(4) . . ?
N2 C102 C103 128.5(4) . . ?
C101 C102 C103 108.4(3) . . ?
C104 C103 C112 119.7(4) . . ?
C104 C103 C102 135.2(4) . . ?
C112 C103 C102 105.0(3) . . ?
C103 C104 C105 118.0(4) . . ?
C103 C104 H104 121.0 . . ?
C105 C104 H104 121.0 . . ?
C106 C105 C104 122.5(4) . . ?
C106 C105 H105 118.7 . . ?
C104 C105 H105 118.7 . . ?
C105 C106 C107 121.2(4) . . ?
C105 C106 H106 119.4 . . ?
C107 C106 H106 119.4 . . ?
C112 C107 C108 115.4(4) . . ?
C112 C107 C106 115.3(4) . . ?
C108 C107 C106 129.3(4) . . ?
C109 C108 C107 121.0(4) . . ?
C109 C108 H108 119.5 . . ?
C107 C108 H108 119.5 . . ?
C108 C109 C110 123.1(4) . . ?
C108 C109 H109 118.5 . . ?
C110 C109 H109 118.5 . . ?
C111 C110 C109 117.5(4) . . ?
C111 C110 H110 121.2 . . ?
C109 C110 H110 121.2 . . ?
C110 C111 C112 119.1(4) . . ?
C110 C111 C101 135.5(4) . . ?
C112 C111 C101 105.3(3) . . ?
C107 C112 C111 123.9(4) . . ?
C107 C112 C103 123.3(4) . . ?
C111 C112 C103 112.8(3) . . ?
N1 C113 C114 122.0(4) . . ?
N1 C113 C31 113.6(3) . . ?
C114 C113 C31 124.4(3) . . ?
N2 C114 C113 122.0(3) . . ?
N2 C114 C41 115.1(3) . . ?
C113 C114 C41 122.7(3) . . ?
O8 Co2 O6 176.11(11) . . ?
O8 Co2 O5 93.42(11) . . ?
O6 Co2 O5 89.17(11) . . ?
O8 Co2 O7 86.96(11) . . ?
O6 Co2 O7 89.82(12) . . ?
O5 Co2 O7 97.61(11) . . ?
O8 Co2 N7 84.64(11) . . ?
O6 Co2 N7 98.31(12) . . ?
O5 Co2 N7 89.17(11) . . ?
O7 Co2 N7 169.51(12) . . ?
O8 Co2 N5 82.99(11) . . ?
O6 Co2 N5 95.30(11) . . ?
O5 Co2 N5 163.85(11) . . ?
O7 Co2 N5 97.92(11) . . ?
N7 Co2 N5 74.84(11) . . ?
C52 O5 Co2 127.1(3) . . ?
C54 O6 Co2 126.7(3) . . ?
C62 O7 Co2 127.1(3) . . ?
C64 O8 Co2 127.6(3) . . ?
C201 N5 C213 115.8(3) . . ?
C201 N5 Co2 129.3(3) . . ?
C213 N5 Co2 106.8(2) . . ?
C202 N6 C214 114.9(3) . . ?
C75 N7 C71 118.4(3) . . ?
C75 N7 Co2 126.0(3) . . ?
C71 N7 Co2 115.6(2) . . ?
C81 N8 C85 116.7(3) . . ?
C52 C51 H51A 109.5 . . ?
C52 C51 H51B 109.5 . . ?
H51A C51 H51B 109.5 . . ?
C52 C51 H51C 109.5 . . ?
H51A C51 H51C 109.5 . . ?
H51B C51 H51C 109.5 . . ?
O5 C52 C53 125.5(4) . . ?
O5 C52 C51 115.9(4) . . ?
C53 C52 C51 118.6(4) . . ?
C52 C53 C54 125.4(4) . . ?
C52 C53 H53 117.3 . . ?
C54 C53 H53 117.3 . . ?
O6 C54 C53 125.8(4) . . ?
O6 C54 C55 116.0(4) . . ?
C53 C54 C55 118.2(4) . . ?
C54 C55 H55A 109.5 . . ?
C54 C55 H55B 109.5 . . ?
H55A C55 H55B 109.5 . . ?
C54 C55 H55C 109.5 . . ?
H55A C55 H55C 109.5 . . ?
H55B C55 H55C 109.5 . . ?
C62 C61 H61A 109.5 . . ?
C62 C61 H61B 109.5 . . ?
H61A C61 H61B 109.5 . . ?
C62 C61 H61C 109.5 . . ?
H61A C61 H61C 109.5 . . ?
H61B C61 H61C 109.5 . . ?
O7 C62 C63 125.2(4) . . ?
O7 C62 C61 115.6(4) . . ?
C63 C62 C61 119.2(5) . . ?
C64 C63 C62 125.0(5) . . ?
C64 C63 H63 117.5 . . ?
C62 C63 H63 117.5 . . ?
O8 C64 C63 125.1(4) . . ?
O8 C64 C65 115.6(4) . . ?
C63 C64 C65 119.3(4) . . ?
C64 C65 H65A 109.5 . . ?
C64 C65 H65B 109.5 . . ?
H65A C65 H65B 109.5 . . ?
C64 C65 H65C 109.5 . . ?
H65A C65 H65C 109.5 . . ?
H65B C65 H65C 109.5 . . ?
N7 C71 C72 121.1(4) . . ?
N7 C71 C213 115.5(3) . . ?
C72 C71 C213 123.2(3) . . ?
C73 C72 C71 119.6(4) . . ?
C73 C72 H72 120.2 . . ?
C71 C72 H72 120.2 . . ?
C72 C73 C74 119.3(4) . . ?
C72 C73 H73 120.3 . . ?
C74 C73 H73 120.3 . . ?
C75 C74 C73 118.2(4) . . ?
C75 C74 H74 120.9 . . ?
C73 C74 H74 120.9 . . ?
N7 C75 C74 123.3(4) . . ?
N7 C75 H75 118.3 . . ?
C74 C75 H75 118.3 . . ?
N8 C81 C82 124.1(3) . . ?
N8 C81 C214 114.8(3) . . ?
C82 C81 C214 121.1(3) . . ?
C81 C82 C83 118.3(4) . . ?
C81 C82 H82 120.8 . . ?
C83 C82 H82 120.8 . . ?
C84 C83 C82 118.6(4) . . ?
C84 C83 H83 120.7 . . ?
C82 C83 H83 120.7 . . ?
C85 C84 C83 118.7(4) . . ?
C85 C84 H84 120.6 . . ?
C83 C84 H84 120.6 . . ?
N8 C85 C84 123.6(4) . . ?
N8 C85 H85 118.2 . . ?
C84 C85 H85 118.2 . . ?
N5 C201 C202 121.2(3) . . ?
N5 C201 C211 130.5(4) . . ?
C202 C201 C211 108.3(3) . . ?
N6 C202 C201 123.3(4) . . ?
N6 C202 C203 128.3(4) . . ?
C201 C202 C203 108.4(3) . . ?
C204 C203 C212 119.7(4) . . ?
C204 C203 C202 135.0(4) . . ?
C212 C203 C202 105.3(3) . . ?
C203 C204 C205 118.1(4) . . ?
C203 C204 H204 121.0 . . ?
C205 C204 H204 121.0 . . ?
C206 C205 C204 122.0(4) . . ?
C206 C205 H205 119.0 . . ?
C204 C205 H205 119.0 . . ?
C205 C206 C207 121.0(4) . . ?
C205 C206 H206 119.5 . . ?
C207 C206 H206 119.5 . . ?
C212 C207 C206 116.4(4) . . ?
C212 C207 C208 115.2(4) . . ?
C206 C207 C208 128.4(4) . . ?
C209 C208 C207 120.9(4) . . ?
C209 C208 H208 119.5 . . ?
C207 C208 H208 119.5 . . ?
C208 C209 C210 122.4(4) . . ?
C208 C209 H209 118.8 . . ?
C210 C209 H209 118.8 . . ?
C211 C210 C209 117.6(4) . . ?
C211 C210 H210 121.2 . . ?
C209 C210 H210 121.2 . . ?
C210 C211 C212 119.7(4) . . ?
C210 C211 C201 135.2(4) . . ?
C212 C211 C201 105.1(3) . . ?
C207 C212 C211 124.1(4) . . ?
C207 C212 C203 122.9(4) . . ?
C211 C212 C203 113.0(3) . . ?
N5 C213 C214 122.0(4) . . ?
N5 C213 C71 114.3(3) . . ?
C214 C213 C71 123.6(3) . . ?
N6 C214 C213 122.1(3) . . ?
N6 C214 C81 115.1(3) . . ?
C213 C214 C81 122.5(3) . . ?

loop_
_geom_bond_atom_site_label_1
_geom_bond_atom_site_label_2
_geom_bond_distance
_geom_bond_site_symmetry_2
_geom_bond_publ_flag
Co1 O2 2.025(3) . ?
Co1 O4 2.035(3) . ?
Co1 O1 2.038(3) . ?
Co1 O3 2.052(3) . ?
Co1 N3 2.130(3) . ?
Co1 N1 2.246(3) . ?
O1 C12 1.265(5) . ?
O2 C14 1.264(5) . ?
O3 C22 1.263(5) . ?
O4 C24 1.266(5) . ?
N1 C101 1.324(5) . ?
N1 C113 1.358(4) . ?
N2 C102 1.324(5) . ?
N2 C114 1.361(5) . ?
N3 C35 1.333(5) . ?
N3 C31 1.347(5) . ?
N4 C45 1.329(5) . ?
N4 C41 1.347(5) . ?
C11 C12 1.512(6) . ?
C11 H11A 0.9800 . ?
C11 H11B 0.9800 . ?
C11 H11C 0.9800 . ?
C12 C13 1.396(6) . ?
C13 C14 1.404(6) . ?
C13 H13 0.9500 . ?
C14 C15 1.504(6) . ?
C15 H15A 0.9800 . ?
C15 H15B 0.9800 . ?
C15 H15C 0.9800 . ?
C21 C22 1.514(6) . ?
C21 H21A 0.9800 . ?
C21 H21B 0.9800 . ?
C21 H21C 0.9800 . ?
C22 C23 1.399(6) . ?
C23 C24 1.407(6) . ?
C23 H23 0.9500 . ?
C24 C25 1.506(6) . ?
C25 H25A 0.9800 . ?
C25 H25B 0.9800 . ?
C25 H25C 0.9800 . ?
C31 C32 1.387(5) . ?
C31 C113 1.492(5) . ?
C32 C33 1.370(6) . ?
C32 H32 0.9500 . ?
C33 C34 1.391(6) . ?
C33 H33 0.9500 . ?
C34 C35 1.374(6) . ?
C34 H34 0.9500 . ?
C35 H35 0.9500 . ?
C41 C42 1.383(5) . ?
C41 C114 1.485(5) . ?
C42 C43 1.387(5) . ?
C42 H42 0.9500 . ?
C43 C44 1.372(5) . ?
C43 H43 0.9500 . ?
C44 C45 1.396(5) . ?
C44 H44 0.9500 . ?
C45 H45 0.9500 . ?
C101 C102 1.429(5) . ?
C101 C111 1.469(5) . ?
C102 C103 1.472(5) . ?
C103 C104 1.375(6) . ?
C103 C112 1.418(5) . ?
C104 C105 1.401(6) . ?
C104 H104 0.9500 . ?
C105 C106 1.375(6) . ?
C105 H105 0.9500 . ?
C106 C107 1.424(6) . ?
C106 H106 0.9500 . ?
C107 C112 1.400(5) . ?
C107 C108 1.413(6) . ?
C108 C109 1.354(6) . ?
C108 H108 0.9500 . ?
C109 C110 1.423(6) . ?
C109 H109 0.9500 . ?
C110 C111 1.369(5) . ?
C110 H110 0.9500 . ?
C111 C112 1.412(6) . ?
C113 C114 1.393(5) . ?
Co2 O8 2.035(3) . ?
Co2 O6 2.039(3) . ?
Co2 O5 2.044(3) . ?
Co2 O7 2.054(3) . ?
Co2 N7 2.144(3) . ?
Co2 N5 2.278(3) . ?
O5 C52 1.262(5) . ?
O6 C54 1.266(5) . ?
O7 C62 1.258(6) . ?
O8 C64 1.257(5) . ?
N5 C201 1.318(5) . ?
N5 C213 1.364(5) . ?
N6 C202 1.325(5) . ?
N6 C214 1.355(5) . ?
N7 C75 1.339(5) . ?
N7 C71 1.350(5) . ?
N8 C81 1.340(5) . ?
N8 C85 1.344(5) . ?
C51 C52 1.501(6) . ?
C51 H51A 0.9800 . ?
C51 H51B 0.9800 . ?
C51 H51C 0.9800 . ?
C52 C53 1.397(6) . ?
C53 C54 1.410(6) . ?
C53 H53 0.9500 . ?
C54 C55 1.505(6) . ?
C55 H55A 0.9800 . ?
C55 H55B 0.9800 . ?
C55 H55C 0.9800 . ?
C61 C62 1.516(6) . ?
C61 H61A 0.9800 . ?
C61 H61B 0.9800 . ?
C61 H61C 0.9800 . ?
C62 C63 1.402(7) . ?
C63 C64 1.390(6) . ?
C63 H63 0.9500 . ?
C64 C65 1.516(6) . ?
C65 H65A 0.9800 . ?
C65 H65B 0.9800 . ?
C65 H65C 0.9800 . ?
C71 C72 1.393(5) . ?
C71 C213 1.477(5) . ?
C72 C73 1.374(6) . ?
C72 H72 0.9500 . ?
C73 C74 1.382(6) . ?
C73 H73 0.9500 . ?
C74 C75 1.379(6) . ?
C74 H74 0.9500 . ?
C75 H75 0.9500 . ?
C81 C82 1.381(5) . ?
C81 C214 1.495(5) . ?
C82 C83 1.394(5) . ?
C82 H82 0.9500 . ?
C83 C84 1.386(6) . ?
C83 H83 0.9500 . ?
C84 C85 1.384(5) . ?
C84 H84 0.9500 . ?
C85 H85 0.9500 . ?
C201 C202 1.432(5) . ?
C201 C211 1.474(5) . ?
C202 C203 1.466(5) . ?
C203 C204 1.363(6) . ?
C203 C212 1.414(5) . ?
C204 C205 1.432(6) . ?
C204 H204 0.9500 . ?
C205 C206 1.361(6) . ?
C205 H205 0.9500 . ?
C206 C207 1.413(6) . ?
C206 H206 0.9500 . ?
C207 C212 1.398(5) . ?
C207 C208 1.424(6) . ?
C208 C209 1.376(7) . ?
C208 H208 0.9500 . ?
C209 C210 1.425(6) . ?
C209 H209 0.9500 . ?
C210 C211 1.369(6) . ?
C210 H210 0.9500 . ?
C211 C212 1.410(6) . ?
C213 C214 1.395(5) . ?

loop_
_geom_torsion_atom_site_label_1
_geom_torsion_atom_site_label_2
_geom_torsion_atom_site_label_3
_geom_torsion_atom_site_label_4
_geom_torsion
_geom_torsion_site_symmetry_1
_geom_torsion_site_symmetry_2
_geom_torsion_site_symmetry_3
_geom_torsion_site_symmetry_4
_geom_torsion_publ_flag
Co1 O1 C12 C13 -3.2(6) . . . . ?
Co1 O1 C12 C11 175.2(3) . . . . ?
O1 C12 C13 C14 0.6(7) . . . . ?
C11 C12 C13 C14 -177.7(4) . . . . ?
Co1 O2 C14 C13 -1.2(6) . . . . ?
Co1 O2 C14 C15 178.5(3) . . . . ?
C12 C13 C14 O2 1.8(7) . . . . ?
C12 C13 C14 C15 -177.9(4) . . . . ?
Co1 O3 C22 C23 -8.2(6) . . . . ?
Co1 O3 C22 C21 172.2(3) . . . . ?
O3 C22 C23 C24 -5.5(7) . . . . ?
C21 C22 C23 C24 174.0(4) . . . . ?
Co1 O4 C24 C23 16.2(6) . . . . ?
Co1 O4 C24 C25 -164.7(3) . . . . ?
C22 C23 C24 O4 1.4(7) . . . . ?
C22 C23 C24 C25 -177.8(4) . . . . ?
C35 N3 C31 C32 4.3(5) . . . . ?
Co1 N3 C31 C32 -174.4(3) . . . . ?
C35 N3 C31 C113 179.1(3) . . . . ?
Co1 N3 C31 C113 0.4(4) . . . . ?
N3 C31 C32 C33 -3.5(6) . . . . ?
C113 C31 C32 C33 -177.9(4) . . . . ?
C31 C32 C33 C34 0.2(6) . . . . ?
C32 C33 C34 C35 2.2(6) . . . . ?
C31 N3 C35 C34 -1.7(6) . . . . ?
Co1 N3 C35 C34 176.8(3) . . . . ?
C33 C34 C35 N3 -1.5(6) . . . . ?
C45 N4 C41 C42 -0.5(6) . . . . ?
C45 N4 C41 C114 -177.7(4) . . . . ?
N4 C41 C42 C43 0.2(7) . . . . ?
C114 C41 C42 C43 177.2(4) . . . . ?
C41 C42 C43 C44 0.2(7) . . . . ?
C42 C43 C44 C45 -0.3(7) . . . . ?
C41 N4 C45 C44 0.4(6) . . . . ?
C43 C44 C45 N4 0.0(7) . . . . ?
C113 N1 C101 C102 -1.9(5) . . . . ?
Co1 N1 C101 C102 142.7(3) . . . . ?
C113 N1 C101 C111 176.8(4) . . . . ?
Co1 N1 C101 C111 -38.6(6) . . . . ?
C114 N2 C102 C101 4.0(6) . . . . ?
C114 N2 C102 C103 179.8(4) . . . . ?
N1 C101 C102 N2 -4.7(6) . . . . ?
C111 C101 C102 N2 176.4(4) . . . . ?
N1 C101 C102 C103 178.8(3) . . . . ?
C111 C101 C102 C103 -0.1(5) . . . . ?
N2 C102 C103 C104 6.4(8) . . . . ?
C101 C102 C103 C104 -177.3(5) . . . . ?
N2 C102 C103 C112 -175.8(4) . . . . ?
C101 C102 C103 C112 0.5(4) . . . . ?
C112 C103 C104 C105 0.6(6) . . . . ?
C102 C103 C104 C105 178.2(5) . . . . ?
C103 C104 C105 C106 0.1(7) . . . . ?
C104 C105 C106 C107 -1.6(7) . . . . ?
C105 C106 C107 C112 2.1(6) . . . . ?
C105 C106 C107 C108 -176.0(4) . . . . ?
C112 C107 C108 C109 -1.1(6) . . . . ?
C106 C107 C108 C109 177.0(4) . . . . ?
C107 C108 C109 C110 1.1(7) . . . . ?
C108 C109 C110 C111 0.4(7) . . . . ?
C109 C110 C111 C112 -1.7(6) . . . . ?
C109 C110 C111 C101 -176.7(4) . . . . ?
N1 C101 C111 C110 -3.6(8) . . . . ?
C102 C101 C111 C110 175.2(5) . . . . ?
N1 C101 C111 C112 -179.0(4) . . . . ?
C102 C101 C111 C112 -0.3(4) . . . . ?
C108 C107 C112 C111 -0.2(6) . . . . ?
C106 C107 C112 C111 -178.6(4) . . . . ?
C108 C107 C112 C103 177.0(4) . . . . ?
C106 C107 C112 C103 -1.4(6) . . . . ?
C110 C111 C112 C107 1.7(6) . . . . ?
C101 C111 C112 C107 178.1(4) . . . . ?
C110 C111 C112 C103 -175.8(4) . . . . ?
C101 C111 C112 C103 0.6(5) . . . . ?
C104 C103 C112 C107 0.0(6) . . . . ?
C102 C103 C112 C107 -178.2(4) . . . . ?
C104 C103 C112 C111 177.6(4) . . . . ?
C102 C103 C112 C111 -0.7(5) . . . . ?
C101 N1 C113 C114 8.6(5) . . . . ?
Co1 N1 C113 C114 -143.0(3) . . . . ?
C101 N1 C113 C31 -169.0(3) . . . . ?
Co1 N1 C113 C31 39.4(4) . . . . ?
N3 C31 C113 N1 -28.5(5) . . . . ?
C32 C31 C113 N1 146.1(4) . . . . ?
N3 C31 C113 C114 153.9(4) . . . . ?
C32 C31 C113 C114 -31.4(6) . . . . ?
C102 N2 C114 C113 2.8(6) . . . . ?
C102 N2 C114 C41 -172.2(4) . . . . ?
N1 C113 C114 N2 -9.6(6) . . . . ?
C31 C113 C114 N2 167.7(4) . . . . ?
N1 C113 C114 C41 165.0(4) . . . . ?
C31 C113 C114 C41 -17.7(6) . . . . ?
N4 C41 C114 N2 137.4(4) . . . . ?
C42 C41 C114 N2 -39.8(6) . . . . ?
N4 C41 C114 C113 -37.5(6) . . . . ?
C42 C41 C114 C113 145.3(4) . . . . ?
Co2 O5 C52 C53 7.0(6) . . . . ?
Co2 O5 C52 C51 -173.4(3) . . . . ?
O5 C52 C53 C54 -3.9(7) . . . . ?
C51 C52 C53 C54 176.6(4) . . . . ?
Co2 O6 C54 C53 3.5(6) . . . . ?
Co2 O6 C54 C55 -176.6(3) . . . . ?
C52 C53 C54 O6 -1.9(7) . . . . ?
C52 C53 C54 C55 178.2(4) . . . . ?
Co2 O7 C62 C63 8.4(7) . . . . ?
Co2 O7 C62 C61 -171.1(3) . . . . ?
O7 C62 C63 C64 3.0(9) . . . . ?
C61 C62 C63 C64 -177.5(5) . . . . ?
Co2 O8 C64 C63 -14.7(7) . . . . ?
Co2 O8 C64 C65 164.5(3) . . . . ?
C62 C63 C64 O8 0.3(9) . . . . ?
C62 C63 C64 C65 -178.9(5) . . . . ?
C75 N7 C71 C72 -3.8(6) . . . . ?
Co2 N7 C71 C72 175.1(3) . . . . ?
C75 N7 C71 C213 -179.2(3) . . . . ?
Co2 N7 C71 C213 -0.3(4) . . . . ?
N7 C71 C72 C73 3.7(6) . . . . ?
C213 C71 C72 C73 178.7(4) . . . . ?
C71 C72 C73 C74 -1.0(6) . . . . ?
C72 C73 C74 C75 -1.3(6) . . . . ?
C71 N7 C75 C74 1.4(6) . . . . ?
Co2 N7 C75 C74 -177.4(3) . . . . ?
C73 C74 C75 N7 1.1(7) . . . . ?
C85 N8 C81 C82 0.0(6) . . . . ?
C85 N8 C81 C214 178.8(4) . . . . ?
N8 C81 C82 C83 0.4(7) . . . . ?
C214 C81 C82 C83 -178.4(4) . . . . ?
C81 C82 C83 C84 -0.1(7) . . . . ?
C82 C83 C84 C85 -0.7(7) . . . . ?
C81 N8 C85 C84 -0.8(6) . . . . ?
C83 C84 C85 N8 1.1(7) . . . . ?
C213 N5 C201 C202 1.1(6) . . . . ?
Co2 N5 C201 C202 -143.1(3) . . . . ?
C213 N5 C201 C211 -177.4(4) . . . . ?
Co2 N5 C201 C211 38.3(6) . . . . ?
C214 N6 C202 C201 -4.9(6) . . . . ?
C214 N6 C202 C203 179.7(4) . . . . ?
N5 C201 C202 N6 5.5(6) . . . . ?
C211 C201 C202 N6 -175.7(4) . . . . ?
N5 C201 C202 C203 -178.4(4) . . . . ?
C211 C201 C202 C203 0.5(5) . . . . ?
N6 C202 C203 C204 -6.3(8) . . . . ?
C201 C202 C203 C204 177.8(5) . . . . ?
N6 C202 C203 C212 174.7(4) . . . . ?
C201 C202 C203 C212 -1.2(5) . . . . ?
C212 C203 C204 C205 -1.1(7) . . . . ?
C202 C203 C204 C205 -179.9(5) . . . . ?
C203 C204 C205 C206 -0.5(7) . . . . ?
C204 C205 C206 C207 2.3(7) . . . . ?
C205 C206 C207 C212 -2.5(7) . . . . ?
C205 C206 C207 C208 175.8(5) . . . . ?
C212 C207 C208 C209 0.5(6) . . . . ?
C206 C207 C208 C209 -177.7(4) . . . . ?
C207 C208 C209 C210 -0.7(7) . . . . ?
C208 C209 C210 C211 -0.4(7) . . . . ?
C209 C210 C211 C212 1.6(6) . . . . ?
C209 C210 C211 C201 178.5(4) . . . . ?
N5 C201 C211 C210 1.9(8) . . . . ?
C202 C201 C211 C210 -176.8(5) . . . . ?
N5 C201 C211 C212 179.1(4) . . . . ?
C202 C201 C211 C212 0.4(5) . . . . ?
C206 C207 C212 C211 179.2(4) . . . . ?
C208 C207 C212 C211 0.7(6) . . . . ?
C206 C207 C212 C203 0.9(6) . . . . ?
C208 C207 C212 C203 -177.5(4) . . . . ?
C210 C211 C212 C207 -1.9(7) . . . . ?
C201 C211 C212 C207 -179.6(4) . . . . ?
C210 C211 C212 C203 176.5(4) . . . . ?
C201 C211 C212 C203 -1.2(5) . . . . ?
C204 C203 C212 C207 0.8(7) . . . . ?
C202 C203 C212 C207 180.0(4) . . . . ?
C204 C203 C212 C211 -177.6(4) . . . . ?
C202 C203 C212 C211 1.5(5) . . . . ?
C201 N5 C213 C214 -7.7(6) . . . . ?
Co2 N5 C213 C214 144.2(3) . . . . ?
C201 N5 C213 C71 169.3(3) . . . . ?
Co2 N5 C213 C71 -38.9(4) . . . . ?
N7 C71 C213 N5 28.5(5) . . . . ?
C72 C71 C213 N5 -146.8(4) . . . . ?
N7 C71 C213 C214 -154.6(4) . . . . ?
C72 C71 C213 C214 30.1(6) . . . . ?
C202 N6 C214 C213 -1.7(6) . . . . ?
C202 N6 C214 C81 172.1(3) . . . . ?
N5 C213 C214 N6 8.4(6) . . . . ?
C71 C213 C214 N6 -168.3(4) . . . . ?
N5 C213 C214 C81 -164.9(4) . . . . ?
C71 C213 C214 C81 18.4(6) . . . . ?
N8 C81 C214 N6 -132.8(4) . . . . ?
C82 C81 C214 N6 46.1(5) . . . . ?
N8 C81 C214 C213 41.0(6) . . . . ?
C82 C81 C214 C213 -140.1(4) . . . . ?
